data_2219409
loop_
_publ_author_name
'Ren, Zong-Li'
'Dong, Wen-Kui'
'Bai, Wen-Juan'
'He, Xue-Ni'
'Wang, Li'

_publ_section_title
;
 2,2'-Dichloro-1,1'-[(butane-1,4-diyldioxy)bis(nitrilomethylidyne)]dibenzene
;
_journal_coeditor_code OM2252
_journal_issue 9
_journal_name_full 'Acta Crystallographica Section E'
_journal_page_first o1678
_journal_paper_doi 10.1107/S1600536808024355
_journal_volume 64
_journal_year 2008
_chemical_formula_iupac 'C18 H18 Cl2 N2 O2'
_chemical_formula_moiety 'C18 H18 Cl2 N2 O2'
_chemical_formula_sum 'C18 H18 Cl2 N2 O2'
_chemical_formula_weight 365.24
_chemical_name_systematic
;
2,2'-Dichloro-1,1'-[(butane-1,4-diyldioxy)bis(nitrilomethylidyne)]dibenzene
;
_space_group_IT_number 14
_symmetry_cell_setting monoclinic
_symmetry_space_group_name_Hall '-P 2yn'
_symmetry_space_group_name_H-M 'P 1 21/n 1'
_atom_sites_solution_hydrogens geom
_atom_sites_solution_primary direct
_atom_sites_solution_secondary difmap
_audit_creation_method SHELXL-97
_cell_angle_alpha 90.00
_cell_angle_beta 92.526(2)
_cell_angle_gamma 90.00
_cell_formula_units_Z 2
_cell_length_a 4.5296(5)
_cell_length_b 6.6231(8)
_cell_length_c 29.963(2)
_cell_measurement_reflns_used 2364
_cell_measurement_temperature 298(2)
_cell_measurement_theta_max 28.23
_cell_measurement_theta_min 3.149
_cell_volume 898.02(16)
_computing_cell_refinement 'SAINT (Siemens, 1996)'
_computing_data_collection 'SMART (Siemens, 1996)'
_computing_data_reduction 'SAINT (Siemens, 1996)'
_computing_molecular_graphics 'SHELXTL (Sheldrick, 2008)'
_computing_publication_material 'SHELXTL (Sheldrick, 2008)'
_computing_structure_refinement 'SHELXL97 (Sheldrick, 2008)'
_computing_structure_solution 'SHELXS97 (Sheldrick, 2008)'
_diffrn_ambient_temperature 298(2)
_diffrn_measured_fraction_theta_full 0.963
_diffrn_measured_fraction_theta_max 0.963
_diffrn_measurement_device_type 'Bruker SMART 1000'
_diffrn_measurement_method '\f and \w'
_diffrn_radiation_monochromator graphite
_diffrn_radiation_source 'fine-focus sealed tube'
_diffrn_radiation_type MoK\a
_diffrn_radiation_wavelength 0.71073
_diffrn_reflns_av_R_equivalents 0.0574
_diffrn_reflns_av_sigmaI/netI 0.0380
_diffrn_reflns_limit_h_max 5
_diffrn_reflns_limit_h_min -5
_diffrn_reflns_limit_k_max 5
_diffrn_reflns_limit_k_min -7
_diffrn_reflns_limit_l_max 34
_diffrn_reflns_limit_l_min -35
_diffrn_reflns_number 4304
_diffrn_reflns_theta_full 25.00
_diffrn_reflns_theta_max 25.00
_diffrn_reflns_theta_min 1.36
_exptl_absorpt_coefficient_mu 0.374
_exptl_absorpt_correction_T_max 0.953
_exptl_absorpt_correction_T_min 0.841
_exptl_absorpt_correction_type multi-scan
_exptl_absorpt_process_details '(SADABS; Sheldrick, 1996)'
_exptl_crystal_colour colorless
_exptl_crystal_density_diffrn 1.351
_exptl_crystal_density_method 'not measured'
_exptl_crystal_description needle
_exptl_crystal_F_000 380
_exptl_crystal_size_max 0.48
_exptl_crystal_size_mid 0.28
_exptl_crystal_size_min 0.13
_refine_diff_density_max 0.214
_refine_diff_density_min -0.293
_refine_ls_extinction_method none
_refine_ls_goodness_of_fit_ref 1.103
_refine_ls_hydrogen_treatment constr
_refine_ls_matrix_type full
_refine_ls_number_parameters 109
_refine_ls_number_reflns 1531
_refine_ls_number_restraints 0
_refine_ls_restrained_S_all 1.103
_refine_ls_R_factor_all 0.0837
_refine_ls_R_factor_gt 0.0740
_refine_ls_shift/su_max 0.001
_refine_ls_shift/su_mean 0.000
_refine_ls_structure_factor_coef Fsqd
_refine_ls_weighting_details 'calc w=1/[\s^2^(Fo^2^)+(0.0452P)^2^+1.0643P] where P=(Fo^2^+2Fc^2^)/3'
_refine_ls_weighting_scheme calc
_refine_ls_wR_factor_gt 0.1580
_refine_ls_wR_factor_ref 0.1636
_reflns_number_gt 1310
_reflns_number_total 1531
_reflns_threshold_expression I>2\s(I)
_cod_data_source_file om2252.cif
_cod_data_source_block I
_cod_depositor_comments
;
The following automatic conversions were performed:
'_symmetry_cell_setting' value 'Monoclinic' changed to 'monoclinic'
according to '/home/saulius/struct/CIF-dictionaries/cif_core.dic'
dictionary named 'cif_core.dic' version 2.4.1 from 2010-06-29.

Automatic conversion script
Id: cif_fix_enum 1527 2010-12-29 10:47:43Z saulius 

The following automatic conversions were performed:

'_symmetry_cell_setting' value 'Monoclinic' changed to 'monoclinic'
according to /home/saulius/struct/CIF-dictionaries/cif_core.dic
dictionary named 'cif_core.dic' version 2.4.1 from 2010-06-29.

Automatic conversion script
Id: cif_fix_values 1715 2011-07-08 13:25:40Z adriana 
;
_cod_original_sg_symbol_H-M 'P 21/n'
_cod_database_code 2219409
_cod_database_fobs_code 2219409

loop_
_symmetry_equiv_pos_as_xyz
'x, y, z'
'-x+1/2, y+1/2, -z+1/2'
'-x, -y, -z'
'x-1/2, -y-1/2, z-1/2'

loop_
_atom_site_type_symbol
_atom_site_label
_atom_site_fract_x
_atom_site_fract_y
_atom_site_fract_z
_atom_site_U_iso_or_equiv
_atom_site_adp_type
_atom_site_calc_flag
_atom_site_refinement_flags
_atom_site_occupancy
Cl Cl1 0.8257(3) 0.7688(2) 0.71001(4) 0.0939(5) Uani d . 1
N N1 0.4408(7) 0.6370(5) 0.57897(10) 0.0570(8) Uani d . 1
O O1 0.2543(6) 0.7961(4) 0.56512(8) 0.0607(7) Uani d . 1
C C1 0.0979(8) 0.7356(6) 0.52466(11) 0.0598(9) Uani d . 1
H H1A -0.0273 0.6204 0.5304 0.072 Uiso calc R 1
H H1B 0.2370 0.6968 0.5025 0.072 Uiso calc R 1
C C2 -0.0885(8) 0.9111(6) 0.50759(13) 0.0643(10) Uani d . 1
H H2A -0.2160 0.8650 0.4828 0.077 Uiso calc R 1
H H2B -0.2141 0.9551 0.5311 0.077 Uiso calc R 1
C C3 0.5650(8) 0.6708(6) 0.61688(12) 0.0570(9) Uani d . 1
H H3 0.5233 0.7892 0.6321 0.068 Uiso calc R 1
C C4 0.7733(7) 0.5252(5) 0.63692(11) 0.0521(8) Uani d . 1
C C5 0.9101(8) 0.5566(6) 0.67866(12) 0.0591(9) Uani d . 1
C C6 1.1129(9) 0.4202(7) 0.69728(13) 0.0697(11) Uani d . 1
H H6 1.2038 0.4454 0.7252 0.084 Uiso calc R 1
C C7 1.1776(10) 0.2505(8) 0.67465(16) 0.0820(13) Uani d . 1
H H7 1.3133 0.1587 0.6871 0.098 Uiso calc R 1
C C8 1.0431(11) 0.2122(7) 0.63302(16) 0.0826(13) Uani d . 1
H H8 1.0867 0.0946 0.6177 0.099 Uiso calc R 1
C C9 0.8444(9) 0.3496(6) 0.61452(12) 0.0636(10) Uani d . 1
H H9 0.7562 0.3241 0.5865 0.076 Uiso calc R 1

loop_
_atom_site_aniso_label
_atom_site_aniso_U_11
_atom_site_aniso_U_22
_atom_site_aniso_U_33
_atom_site_aniso_U_12
_atom_site_aniso_U_13
_atom_site_aniso_U_23
Cl1 0.1045(9) 0.1019(10) 0.0731(7) 0.0144(8) -0.0213(6) -0.0275(7)
N1 0.0621(18) 0.0562(17) 0.0522(17) 0.0094(15) -0.0026(14) 0.0042(14)
O1 0.0694(16) 0.0559(15) 0.0555(14) 0.0125(12) -0.0105(12) -0.0013(12)
C1 0.063(2) 0.064(2) 0.0514(19) -0.0040(19) -0.0059(15) 0.0049(18)
C2 0.056(2) 0.075(3) 0.061(2) -0.0034(19) -0.0106(17) 0.018(2)
C3 0.064(2) 0.057(2) 0.0498(19) 0.0071(18) -0.0003(16) -0.0012(16)
C4 0.0524(19) 0.060(2) 0.0436(17) 0.0034(17) 0.0046(14) 0.0085(16)
C5 0.059(2) 0.073(2) 0.0451(18) -0.0021(19) 0.0045(15) 0.0073(18)
C6 0.061(2) 0.092(3) 0.055(2) 0.003(2) -0.0034(17) 0.020(2)
C7 0.074(3) 0.089(3) 0.083(3) 0.022(3) 0.000(2) 0.033(3)
C8 0.097(3) 0.071(3) 0.080(3) 0.030(3) 0.011(2) 0.013(2)
C9 0.074(2) 0.069(2) 0.0483(19) 0.010(2) 0.0036(17) 0.0047(18)

loop_
_atom_type_symbol
_atom_type_description
_atom_type_scat_dispersion_real
_atom_type_scat_dispersion_imag
_atom_type_scat_source
C C 0.0033 0.0016 'International Tables Vol C Tables 4.2.6.8 and 6.1.1.4'
H H 0.0000 0.0000 'International Tables Vol C Tables 4.2.6.8 and 6.1.1.4'
N N 0.0061 0.0033 'International Tables Vol C Tables 4.2.6.8 and 6.1.1.4'
O O 0.0106 0.0060 'International Tables Vol C Tables 4.2.6.8 and 6.1.1.4'
Cl Cl 0.1484 0.1585 'International Tables Vol C Tables 4.2.6.8 and 6.1.1.4'

loop_
_geom_angle_atom_site_label_1
_geom_angle_atom_site_label_2
_geom_angle_atom_site_label_3
_geom_angle_site_symmetry_1
_geom_angle
C3 N1 O1 . 111.8(3)
N1 O1 C1 . 108.0(3)
O1 C1 C2 . 108.6(3)
O1 C1 H1A . 110.0
C2 C1 H1A . 110.0
O1 C1 H1B . 110.0
C2 C1 H1B . 110.0
H1A C1 H1B . 108.4
C2 C2 C1 3_576 114.0(4)
C2 C2 H2A 3_576 108.8
C1 C2 H2A . 108.8
C2 C2 H2B 3_576 108.8
C1 C2 H2B . 108.8
H2A C2 H2B . 107.7
N1 C3 C4 . 120.4(3)
N1 C3 H3 . 119.8
C4 C3 H3 . 119.8
C5 C4 C9 . 117.3(3)
C5 C4 C3 . 121.8(3)
C9 C4 C3 . 121.0(3)
C4 C5 C6 . 121.7(4)
C4 C5 Cl1 . 120.5(3)
C6 C5 Cl1 . 117.8(3)
C7 C6 C5 . 119.6(4)
C7 C6 H6 . 120.2
C5 C6 H6 . 120.2
C6 C7 C8 . 120.4(4)
C6 C7 H7 . 119.8
C8 C7 H7 . 119.8
C9 C8 C7 . 119.6(4)
C9 C8 H8 . 120.2
C7 C8 H8 . 120.2
C8 C9 C4 . 121.3(4)
C8 C9 H9 . 119.3
C4 C9 H9 . 119.3

loop_
_geom_bond_atom_site_label_1
_geom_bond_atom_site_label_2
_geom_bond_site_symmetry_2
_geom_bond_distance
Cl1 C5 . 1.742(4)
N1 C3 . 1.265(4)
N1 O1 . 1.402(4)
O1 C1 . 1.434(4)
C1 C2 . 1.513(5)
C1 H1A . 0.9700
C1 H1B . 0.9700
C2 C2 3_576 1.506(8)
C2 H2A . 0.9700
C2 H2B . 0.9700
C3 C4 . 1.460(5)
C3 H3 . 0.9300
C4 C5 . 1.387(5)
C4 C9 . 1.387(5)
C5 C6 . 1.388(5)
C6 C7 . 1.351(6)
C6 H6 . 0.9300
C7 C8 . 1.387(7)
C7 H7 . 0.9300
C8 C9 . 1.379(5)
C8 H8 . 0.9300
C9 H9 . 0.9300

loop_
_geom_hbond_atom_site_label_D
_geom_hbond_atom_site_label_H
_geom_hbond_atom_site_label_A
_geom_hbond_site_symmetry_A
_geom_hbond_distance_DH
_geom_hbond_distance_HA
_geom_hbond_distance_DA
_geom_hbond_angle_DHA
_geom_hbond_publ_flag
C8 H8 O1 1_645 0.930 2.659 3.581(5) 171 y

loop_
_geom_torsion_atom_site_label_1
_geom_torsion_atom_site_label_2
_geom_torsion_atom_site_label_3
_geom_torsion_atom_site_label_4
_geom_torsion_site_symmetry_4
_geom_torsion
C3 N1 O1 C1 . -173.4(3)
N1 O1 C1 C2 . -176.2(3)
O1 C1 C2 C2 3_576 66.7(5)
O1 N1 C3 C4 . -178.7(3)
N1 C3 C4 C5 . -179.1(4)
N1 C3 C4 C9 . 1.5(6)
C9 C4 C5 C6 . 0.8(5)
C3 C4 C5 C6 . -178.6(3)
C9 C4 C5 Cl1 . -178.0(3)
C3 C4 C5 Cl1 . 2.6(5)
C4 C5 C6 C7 . -0.9(6)
Cl1 C5 C6 C7 . 178.0(3)
C5 C6 C7 C8 . 0.1(7)
C6 C7 C8 C9 . 0.7(7)
C7 C8 C9 C4 . -0.7(7)
C5 C4 C9 C8 . -0.1(6)
C3 C4 C9 C8 . 179.4(4)
